data_2214897
loop_
_publ_author_name
'B\"ohme, Uwe '
'Beyer, Christian '
'Rheinwald, Gerd'

_publ_section_title
;
 Bis(<i>p</i>-bromophenyl)dimethylsilane
;
_journal_coeditor_code WN2167
_journal_issue 8
_journal_name_full 'Acta Crystallographica Section E'
_journal_page_first o3486
_journal_page_last o3486
_journal_paper_doi 10.1107/S1600536807033077
_journal_volume 63
_journal_year 2007
_chemical_formula_iupac 'C14 H14 Br2 Si'
_chemical_formula_moiety 'C14 H14 Br2 Si'
_chemical_formula_sum 'C14 H14 Br2 Si'
_chemical_formula_weight 370.16
_chemical_melting_point 348
_chemical_name_systematic
;
 bis(p-bromophenyl)dimethylsilane
;
_space_group_IT_number 14
_symmetry_cell_setting monoclinic
_symmetry_space_group_name_Hall '-P 2yn'
_symmetry_space_group_name_H-M 'P 1 21/n 1'
_atom_sites_solution_hydrogens geom
_atom_sites_solution_primary direct
_atom_sites_solution_secondary difmap
_audit_creation_method SHELXL-97
_cell_angle_alpha 90.00
_cell_angle_beta 91.2080(10)
_cell_angle_gamma 90.00
_cell_formula_units_Z 8
_cell_length_a 12.4981(3)
_cell_length_b 14.7956(3)
_cell_length_c 16.5144(4)
_cell_measurement_reflns_used 6677
_cell_measurement_temperature 298(2)
_cell_volume 3053.11(12)
_computing_cell_refinement 'SAINT (Bruker, 2004)'
_computing_data_collection 'SMART (Bruker, 2004)'
_computing_data_reduction SAINT
_computing_molecular_graphics 'ORTEP3 (Farrugia, 1997)'
_computing_publication_material SHELXL97
_computing_structure_refinement 'SHELXL97 (Sheldrick, 1997)'
_computing_structure_solution 'SHELXS97 (Sheldrick, 1997)'
_diffrn_ambient_temperature 298(2)
_diffrn_measured_fraction_theta_full 1.000
_diffrn_measured_fraction_theta_max 1.000
_diffrn_measurement_device_type 'Bruker SMART CCD area-detector'
_diffrn_measurement_method '\f and \w scans'
_diffrn_radiation_monochromator graphite
_diffrn_radiation_source 'sealed tube'
_diffrn_radiation_type MoK\a
_diffrn_radiation_wavelength 0.71073
_diffrn_reflns_av_R_equivalents 0.0314
_diffrn_reflns_av_sigmaI/netI 0.0161
_diffrn_reflns_limit_h_max 14
_diffrn_reflns_limit_h_min -14
_diffrn_reflns_limit_k_max 17
_diffrn_reflns_limit_k_min -17
_diffrn_reflns_limit_l_max 19
_diffrn_reflns_limit_l_min -19
_diffrn_reflns_number 53137
_diffrn_reflns_theta_full 25.00
_diffrn_reflns_theta_max 25.00
_diffrn_reflns_theta_min 1.85
_exptl_absorpt_coefficient_mu 5.366
_exptl_absorpt_correction_T_max 0.312
_exptl_absorpt_correction_T_min 0.205
_exptl_absorpt_correction_type multi-scan
_exptl_absorpt_process_details '(SADABS; Sheldrick 1996)'
_exptl_crystal_colour Colourless
_exptl_crystal_density_diffrn 1.611
_exptl_crystal_density_method 'not measured'
_exptl_crystal_description Prism
_exptl_crystal_F_000 1456
_exptl_crystal_size_max 0.35
_exptl_crystal_size_mid 0.26
_exptl_crystal_size_min 0.22
_refine_diff_density_max 0.660
_refine_diff_density_min -0.685
_refine_ls_extinction_method none
_refine_ls_goodness_of_fit_ref 1.066
_refine_ls_hydrogen_treatment refxyz
_refine_ls_matrix_type full
_refine_ls_number_parameters 311
_refine_ls_number_reflns 5380
_refine_ls_number_restraints 0
_refine_ls_restrained_S_all 1.066
_refine_ls_R_factor_all 0.0533
_refine_ls_R_factor_gt 0.0382
_refine_ls_shift/su_max 0.001
_refine_ls_shift/su_mean 0.000
_refine_ls_structure_factor_coef Fsqd
_refine_ls_weighting_details 'calc w=1/[\s^2^(Fo^2^)+(0.0431P)^2^+2.6376P] where P=(Fo^2^+2Fc^2^)/3'
_refine_ls_weighting_scheme calc
_refine_ls_wR_factor_gt 0.0937
_refine_ls_wR_factor_ref 0.0992
_reflns_number_gt 4174
_reflns_number_total 5380
_reflns_threshold_expression I>2\s(I)
_cod_data_source_file wn2167.cif
_cod_data_source_block I
_cod_original_sg_symbol_H-M 'P 21/n'
_cod_database_code 2214897
_cod_database_fobs_code 2214897

loop_
_symmetry_equiv_pos_as_xyz
'x, y, z'
'-x+1/2, y+1/2, -z+1/2'
'-x, -y, -z'
'x-1/2, -y-1/2, z-1/2'

loop_
_atom_site_type_symbol
_atom_site_label
_atom_site_fract_x
_atom_site_fract_y
_atom_site_fract_z
_atom_site_U_iso_or_equiv
_atom_site_adp_type
_atom_site_calc_flag
_atom_site_refinement_flags
_atom_site_occupancy
Si Si1 0.31077(7) 0.11971(6) 0.03855(5) 0.0470(2) Uani d . 1
Si Si2 -0.02672(7) 0.37821(6) 0.19184(5) 0.0503(2) Uani d . 1
Br Br1 0.31205(5) 0.56124(3) 0.00621(3) 0.1027(2) Uani d . 1
Br Br2 -0.08391(4) 0.06111(4) 0.28851(4) 0.0979(2) Uani d . 1
Br Br3 -0.04008(4) 0.82134(3) 0.20446(4) 0.1059(2) Uani d . 1
Br Br4 0.28563(6) 0.30113(4) 0.50780(4) 0.1204(3) Uani d . 1
C C1 0.2837(3) 0.0633(3) -0.0603(2) 0.0642(9) Uani d . 1
H H1A 0.3447 0.0698 -0.0941 0.096 Uiso calc R 1
H H1B 0.2224 0.0907 -0.0863 0.096 Uiso calc R 1
H H1C 0.2698 0.0003 -0.0514 0.096 Uiso calc R 1
C C2 0.4368(3) 0.0766(3) 0.0852(2) 0.0669(10) Uani d . 1
H H2A 0.4959 0.0934 0.0522 0.100 Uiso calc R 1
H H2B 0.4333 0.0119 0.0892 0.100 Uiso calc R 1
H H2C 0.4464 0.1021 0.1383 0.100 Uiso calc R 1
C C3 0.3194(2) 0.2454(2) 0.02488(18) 0.0462(7) Uani d . 1
C C4 0.3785(3) 0.2994(3) 0.0782(3) 0.0730(11) Uani d . 1
H H4 0.4196 0.2721 0.1189 0.088 Uiso calc R 1
C C5 0.3781(4) 0.3925(3) 0.0726(3) 0.0812(12) Uani d . 1
H H5 0.4188 0.4272 0.1087 0.097 Uiso calc R 1
C C6 0.3170(3) 0.4332(2) 0.0131(2) 0.0625(9) Uani d . 1
C C7 0.2592(3) 0.3829(2) -0.0409(2) 0.0592(9) Uani d . 1
H H7 0.2188 0.4109 -0.0817 0.071 Uiso calc R 1
C C8 0.2608(3) 0.2907(2) -0.0350(2) 0.0546(8) Uani d . 1
H H8 0.2211 0.2569 -0.0724 0.066 Uiso calc R 1
C C9 0.1972(3) 0.0994(2) 0.10845(19) 0.0474(7) Uani d . 1
C C10 0.0953(3) 0.0740(3) 0.0818(2) 0.0618(9) Uani d . 1
H H10 0.0827 0.0643 0.0268 0.074 Uiso calc R 1
C C11 0.0122(3) 0.0627(3) 0.1347(3) 0.0684(10) Uani d . 1
H H11 -0.0554 0.0460 0.1153 0.082 Uiso calc R 1
C C12 0.0297(3) 0.0760(2) 0.2152(2) 0.0600(9) Uani d . 1
C C13 0.1283(3) 0.1012(3) 0.2450(2) 0.0697(10) Uani d . 1
H H13 0.1395 0.1105 0.3003 0.084 Uiso calc R 1
C C14 0.2106(3) 0.1125(3) 0.1917(2) 0.0617(9) Uani d . 1
H H14 0.2776 0.1294 0.2119 0.074 Uiso calc R 1
C C15 0.0339(4) 0.3369(3) 0.0975(2) 0.0783(12) Uani d . 1
H H15A 0.0344 0.2720 0.0976 0.117 Uiso calc R 1
H H15B 0.1059 0.3589 0.0944 0.117 Uiso calc R 1
H H15C -0.0073 0.3582 0.0517 0.117 Uiso calc R 1
C C16 -0.1616(3) 0.3284(3) 0.2059(3) 0.0719(11) Uani d . 1
H H16A -0.2079 0.3457 0.1615 0.108 Uiso calc R 1
H H16B -0.1905 0.3502 0.2557 0.108 Uiso calc R 1
H H16C -0.1560 0.2638 0.2079 0.108 Uiso calc R 1
C C17 -0.0353(3) 0.5048(2) 0.18988(19) 0.0492(7) Uani d . 1
C C18 0.0364(3) 0.5578(3) 0.1472(3) 0.0690(10) Uani d . 1
H H18 0.0867 0.5294 0.1152 0.083 Uiso calc R 1
C C19 0.0354(3) 0.6508(3) 0.1507(3) 0.0762(11) Uani d . 1
H H19 0.0844 0.6845 0.1217 0.091 Uiso calc R 1
C C20 -0.0386(3) 0.6932(2) 0.1975(3) 0.0674(11) Uani d . 1
C C21 -0.1122(3) 0.6443(3) 0.2393(2) 0.0652(10) Uani d . 1
H H21 -0.1634 0.6734 0.2700 0.078 Uiso calc R 1
C C22 -0.1093(3) 0.5517(2) 0.2355(2) 0.0578(9) Uani d . 1
H H22 -0.1590 0.5189 0.2646 0.069 Uiso calc R 1
C C23 0.0625(3) 0.3496(2) 0.2808(2) 0.0490(8) Uani d . 1
C C24 0.1682(3) 0.3776(3) 0.2830(2) 0.0671(10) Uani d . 1
H H24 0.1952 0.4073 0.2382 0.080 Uiso calc R 1
C C25 0.2352(3) 0.3630(3) 0.3493(3) 0.0783(12) Uani d . 1
H H25 0.3060 0.3823 0.3493 0.094 Uiso calc R 1
C C26 0.1948(4) 0.3192(3) 0.4153(3) 0.0724(12) Uani d . 1
C C27 0.0917(4) 0.2892(3) 0.4159(2) 0.0697(11) Uani d . 1
H H27 0.0659 0.2588 0.4608 0.084 Uiso calc R 1
C C28 0.0265(3) 0.3045(2) 0.3493(2) 0.0602(9) Uani d . 1
H H28 -0.0439 0.2841 0.3498 0.072 Uiso calc R 1

loop_
_atom_site_aniso_label
_atom_site_aniso_U_11
_atom_site_aniso_U_22
_atom_site_aniso_U_33
_atom_site_aniso_U_12
_atom_site_aniso_U_13
_atom_site_aniso_U_23
Si1 0.0492(5) 0.0458(5) 0.0459(5) 0.0050(4) -0.0004(4) 0.0006(4)
Si2 0.0535(5) 0.0484(5) 0.0489(5) -0.0004(4) -0.0003(4) -0.0042(4)
Br1 0.1552(5) 0.0477(2) 0.1055(4) -0.0094(3) 0.0104(3) 0.0062(2)
Br2 0.0859(3) 0.0874(3) 0.1226(4) 0.0043(2) 0.0512(3) 0.0128(3)
Br3 0.1000(4) 0.0501(2) 0.1655(6) 0.0063(2) -0.0449(4) -0.0005(3)
Br4 0.1704(6) 0.0775(3) 0.1100(4) 0.0387(3) -0.0790(4) -0.0138(3)
C1 0.079(3) 0.058(2) 0.056(2) -0.0001(19) 0.0043(18) -0.0061(17)
C2 0.057(2) 0.068(2) 0.075(2) 0.0127(18) 0.0005(18) 0.011(2)
C3 0.0475(17) 0.0485(18) 0.0425(16) 0.0016(14) 0.0011(13) -0.0006(14)
C4 0.084(3) 0.060(2) 0.074(3) 0.000(2) -0.030(2) 0.000(2)
C5 0.099(3) 0.059(2) 0.084(3) -0.014(2) -0.027(2) -0.010(2)
C6 0.076(2) 0.0466(19) 0.066(2) -0.0037(18) 0.012(2) 0.0054(17)
C7 0.072(2) 0.053(2) 0.052(2) 0.0019(18) -0.0023(17) 0.0105(16)
C8 0.063(2) 0.053(2) 0.0478(19) -0.0013(16) -0.0057(16) -0.0006(15)
C9 0.0509(18) 0.0404(16) 0.0510(18) 0.0064(14) -0.0016(14) 0.0000(14)
C10 0.060(2) 0.069(2) 0.056(2) -0.0047(18) -0.0052(17) -0.0042(18)
C11 0.051(2) 0.070(3) 0.084(3) -0.0063(18) -0.0017(19) 0.001(2)
C12 0.057(2) 0.0478(19) 0.076(3) 0.0038(16) 0.0183(18) 0.0052(18)
C13 0.075(3) 0.080(3) 0.055(2) 0.007(2) 0.0121(19) -0.003(2)
C14 0.055(2) 0.075(2) 0.055(2) -0.0011(18) -0.0007(16) -0.0057(18)
C15 0.094(3) 0.076(3) 0.065(2) 0.004(2) 0.010(2) -0.016(2)
C16 0.061(2) 0.075(3) 0.079(3) -0.015(2) -0.0077(19) -0.006(2)
C17 0.0486(18) 0.0526(19) 0.0459(17) 0.0021(15) -0.0067(14) 0.0031(15)
C18 0.065(2) 0.061(2) 0.081(3) 0.0014(19) 0.013(2) 0.004(2)
C19 0.073(3) 0.061(2) 0.095(3) -0.009(2) 0.001(2) 0.016(2)
C20 0.067(2) 0.048(2) 0.086(3) 0.0087(18) -0.030(2) 0.0026(19)
C21 0.063(2) 0.059(2) 0.073(2) 0.0178(19) -0.0074(19) -0.0067(19)
C22 0.057(2) 0.060(2) 0.056(2) 0.0080(17) -0.0048(16) 0.0040(17)
C23 0.0533(19) 0.0374(16) 0.0563(19) 0.0044(14) 0.0010(15) -0.0022(14)
C24 0.060(2) 0.063(2) 0.078(3) -0.0062(18) -0.0039(19) 0.014(2)
C25 0.067(2) 0.062(2) 0.106(3) -0.002(2) -0.023(2) 0.003(2)
C26 0.094(3) 0.047(2) 0.075(3) 0.024(2) -0.029(2) -0.0076(19)
C27 0.096(3) 0.054(2) 0.059(2) 0.017(2) 0.001(2) 0.0072(18)
C28 0.063(2) 0.053(2) 0.065(2) 0.0066(17) 0.0064(18) 0.0007(18)

loop_
_atom_type_symbol
_atom_type_description
_atom_type_scat_dispersion_real
_atom_type_scat_dispersion_imag
_atom_type_scat_source
C C 0.0033 0.0016 'International Tables Vol C Tables 4.2.6.8 and 6.1.1.4'
H H 0.0000 0.0000 'International Tables Vol C Tables 4.2.6.8 and 6.1.1.4'
Si Si 0.0817 0.0704 'International Tables Vol C Tables 4.2.6.8 and 6.1.1.4'
Br Br -0.2901 2.4595 'International Tables Vol C Tables 4.2.6.8 and 6.1.1.4'

loop_
_geom_angle_atom_site_label_1
_geom_angle_atom_site_label_2
_geom_angle_atom_site_label_3
_geom_angle
_geom_angle_publ_flag
C2 Si1 C1 110.4(2) y
C2 Si1 C9 109.7(2) y
C1 Si1 C9 110.1(2) y
C2 Si1 C3 109.9(2) y
C1 Si1 C3 110.5(2) y
C9 Si1 C3 106.20(10) y
C15 Si2 C16 111.3(2) y
C15 Si2 C23 109.7(2) y
C16 Si2 C23 109.8(2) y
C15 Si2 C17 109.9(2) y
C16 Si2 C17 110.2(2) y
C23 Si2 C17 105.80(10) y
Si1 C1 H1A 109.5 ?
Si1 C1 H1B 109.5 ?
H1A C1 H1B 109.5 ?
Si1 C1 H1C 109.5 ?
H1A C1 H1C 109.5 ?
H1B C1 H1C 109.5 ?
Si1 C2 H2A 109.5 ?
Si1 C2 H2B 109.5 ?
H2A C2 H2B 109.5 ?
Si1 C2 H2C 109.5 ?
H2A C2 H2C 109.5 ?
H2B C2 H2C 109.5 ?
C8 C3 C4 116.0(3) ?
C8 C3 Si1 122.1(2) ?
C4 C3 Si1 121.7(3) ?
C5 C4 C3 122.0(4) ?
C5 C4 H4 119.0 ?
C3 C4 H4 119.0 ?
C6 C5 C4 119.2(4) ?
C6 C5 H5 120.4 ?
C4 C5 H5 120.4 ?
C7 C6 C5 120.7(3) ?
C7 C6 Br1 119.5(3) ?
C5 C6 Br1 119.8(3) ?
C6 C7 C8 119.5(3) ?
C6 C7 H7 120.2 ?
C8 C7 H7 120.2 ?
C7 C8 C3 122.6(3) ?
C7 C8 H8 118.7 ?
C3 C8 H8 118.7 ?
C10 C9 C14 116.1(3) ?
C10 C9 Si1 123.4(3) ?
C14 C9 Si1 120.5(3) ?
C11 C10 C9 121.9(3) ?
C11 C10 H10 119.0 ?
C9 C10 H10 119.0 ?
C12 C11 C10 119.6(4) ?
C12 C11 H11 120.2 ?
C10 C11 H11 120.2 ?
C11 C12 C13 121.2(3) ?
C11 C12 Br2 120.0(3) ?
C13 C12 Br2 118.8(3) ?
C12 C13 C14 118.7(4) ?
C12 C13 H13 120.6 ?
C14 C13 H13 120.6 ?
C13 C14 C9 122.5(4) ?
C13 C14 H14 118.8 ?
C9 C14 H14 118.8 ?
Si2 C15 H15A 109.5 ?
Si2 C15 H15B 109.5 ?
H15A C15 H15B 109.5 ?
Si2 C15 H15C 109.5 ?
H15A C15 H15C 109.5 ?
H15B C15 H15C 109.5 ?
Si2 C16 H16A 109.5 ?
Si2 C16 H16B 109.5 ?
H16A C16 H16B 109.5 ?
Si2 C16 H16C 109.5 ?
H16A C16 H16C 109.5 ?
H16B C16 H16C 109.5 ?
C22 C17 C18 115.8(3) ?
C22 C17 Si2 121.8(3) ?
C18 C17 Si2 122.2(3) ?
C19 C18 C17 122.3(4) ?
C19 C18 H18 118.9 ?
C17 C18 H18 118.9 ?
C20 C19 C18 119.3(4) ?
C20 C19 H19 120.4 ?
C18 C19 H19 120.4 ?
C19 C20 C21 120.8(4) ?
C19 C20 Br3 119.9(3) ?
C21 C20 Br3 119.3(3) ?
C20 C21 C22 119.1(4) ?
C20 C21 H21 120.5 ?
C22 C21 H21 120.5 ?
C21 C22 C17 122.8(4) ?
C21 C22 H22 118.6 ?
C17 C22 H22 118.6 ?
C24 C23 C28 116.5(3) ?
C24 C23 Si2 120.4(3) ?
C28 C23 Si2 123.1(3) ?
C25 C24 C23 122.4(4) ?
C25 C24 H24 118.8 ?
C23 C24 H24 118.8 ?
C26 C25 C24 118.5(4) ?
C26 C25 H25 120.8 ?
C24 C25 H25 120.8 ?
C27 C26 C25 121.5(4) ?
C27 C26 Br4 119.8(4) ?
C25 C26 Br4 118.7(4) ?
C26 C27 C28 119.0(4) ?
C26 C27 H27 120.5 ?
C28 C27 H27 120.5 ?
C27 C28 C23 122.1(4) ?
C27 C28 H28 119.0 ?
C23 C28 H28 119.0 ?

loop_
_geom_bond_atom_site_label_1
_geom_bond_atom_site_label_2
_geom_bond_distance
_geom_bond_publ_flag
Si1 C2 1.852(4) y
Si1 C1 1.858(4) y
Si1 C9 1.873(3) y
Si1 C3 1.877(3) y
Si2 C15 1.850(4) y
Si2 C16 1.859(4) y
Si2 C23 1.874(3) y
Si2 C17 1.876(3) y
Br1 C6 1.899(4) ?
Br2 C12 1.899(3) ?
Br3 C20 1.900(4) ?
Br4 C26 1.903(4) ?
C1 H1A 0.9600 ?
C1 H1B 0.9600 ?
C1 H1C 0.9600 ?
C2 H2A 0.9600 ?
C2 H2B 0.9600 ?
C2 H2C 0.9600 ?
C3 C8 1.389(4) ?
C3 C4 1.390(5) ?
C4 C5 1.380(6) ?
C4 H4 0.9300 ?
C5 C6 1.371(6) ?
C5 H5 0.9300 ?
C6 C7 1.357(5) ?
C7 C8 1.368(5) ?
C7 H7 0.9300 ?
C8 H8 0.9300 ?
C9 C10 1.390(5) ?
C9 C14 1.394(5) ?
C10 C11 1.381(5) ?
C10 H10 0.9300 ?
C11 C12 1.356(6) ?
C11 H11 0.9300 ?
C12 C13 1.369(6) ?
C13 C14 1.379(5) ?
C13 H13 0.9300 ?
C14 H14 0.9300 ?
C15 H15A 0.9600 ?
C15 H15B 0.9600 ?
C15 H15C 0.9600 ?
C16 H16A 0.9600 ?
C16 H16B 0.9600 ?
C16 H16C 0.9600 ?
C17 C22 1.390(5) ?
C17 C18 1.394(5) ?
C18 C19 1.378(6) ?
C18 H18 0.9300 ?
C19 C20 1.369(6) ?
C19 H19 0.9300 ?
C20 C21 1.369(6) ?
C21 C22 1.372(5) ?
C21 H21 0.9300 ?
C22 H22 0.9300 ?
C23 C24 1.384(5) ?
C23 C28 1.397(5) ?
C24 C25 1.381(6) ?
C24 H24 0.9300 ?
C25 C26 1.373(6) ?
C25 H25 0.9300 ?
C26 C27 1.363(6) ?
C27 C28 1.374(5) ?
C27 H27 0.9300 ?
C28 H28 0.9300 ?

loop_
_geom_torsion_atom_site_label_1
_geom_torsion_atom_site_label_2
_geom_torsion_atom_site_label_3
_geom_torsion_atom_site_label_4
_geom_torsion
C2 Si1 C3 C8 153.4(3)
C1 Si1 C3 C8 31.3(3)
C9 Si1 C3 C8 -88.0(3)
C2 Si1 C3 C4 -31.8(3)
C1 Si1 C3 C4 -153.9(3)
C9 Si1 C3 C4 86.8(3)
C8 C3 C4 C5 0.6(6)
Si1 C3 C4 C5 -174.5(4)
C3 C4 C5 C6 0.6(7)
C4 C5 C6 C7 -1.4(7)
C4 C5 C6 Br1 178.2(3)
C5 C6 C7 C8 1.0(6)
Br1 C6 C7 C8 -178.6(3)
C6 C7 C8 C3 0.2(6)
C4 C3 C8 C7 -1.1(5)
Si1 C3 C8 C7 174.0(3)
C2 Si1 C9 C10 -141.8(3)
C1 Si1 C9 C10 -20.1(3)
C3 Si1 C9 C10 99.4(3)
C2 Si1 C9 C14 40.4(3)
C1 Si1 C9 C14 162.0(3)
C3 Si1 C9 C14 -78.4(3)
C14 C9 C10 C11 0.3(5)
Si1 C9 C10 C11 -177.6(3)
C9 C10 C11 C12 -0.5(6)
C10 C11 C12 C13 0.5(6)
C10 C11 C12 Br2 179.8(3)
C11 C12 C13 C14 -0.4(6)
Br2 C12 C13 C14 -179.6(3)
C12 C13 C14 C9 0.2(6)
C10 C9 C14 C13 -0.1(5)
Si1 C9 C14 C13 177.9(3)
C15 Si2 C17 C22 156.1(3)
C16 Si2 C17 C22 33.1(3)
C23 Si2 C17 C22 -85.5(3)
C15 Si2 C17 C18 -28.4(4)
C16 Si2 C17 C18 -151.3(3)
C23 Si2 C17 C18 90.0(3)
C22 C17 C18 C19 1.0(6)
Si2 C17 C18 C19 -174.8(3)
C17 C18 C19 C20 -0.2(7)
C18 C19 C20 C21 -1.0(6)
C18 C19 C20 Br3 179.1(3)
C19 C20 C21 C22 1.5(6)
Br3 C20 C21 C22 -178.6(3)
C20 C21 C22 C17 -0.8(6)
C18 C17 C22 C21 -0.4(5)
Si2 C17 C22 C21 175.4(3)
C15 Si2 C23 C24 55.8(3)
C16 Si2 C23 C24 178.4(3)
C17 Si2 C23 C24 -62.7(3)
C15 Si2 C23 C28 -127.9(3)
C16 Si2 C23 C28 -5.3(3)
C17 Si2 C23 C28 113.7(3)
C28 C23 C24 C25 -0.6(6)
Si2 C23 C24 C25 176.0(3)
C23 C24 C25 C26 -0.2(6)
C24 C25 C26 C27 1.0(6)
C24 C25 C26 Br4 -178.6(3)
C25 C26 C27 C28 -1.0(6)
Br4 C26 C27 C28 178.6(3)
C26 C27 C28 C23 0.2(5)
C24 C23 C28 C27 0.6(5)
Si2 C23 C28 C27 -175.9(3)

loop_
_cod_related_entry_id
_cod_related_entry_database
_cod_related_entry_code
1 ChemSpider 14026347
